data_1541888
loop_
_publ_author_name
'Liu, Liu'
'Ruiz, David A.'
'Dahcheh, Fatme'
'Bertrand, Guy'
'Suter, Riccardo'
'Tondreau, Aaron M.'
'Gr\"utzmacher, Hansj\"org'

_publ_section_title
;
 Isolation of Au-, Co-\h1PCO and Cu-\h2PCO complexes, conversion of an
 Ir--\h1PCO complex into a dimetalladiphosphene, and an interaction-free
 PCO anion
;
_journal_issue 3
_journal_name_full 'Chem. Sci.'
_journal_page_first 2335
_journal_paper_doi 10.1039/C5SC04504E
_journal_volume 7
_journal_year 2016
_chemical_formula_sum 'C81 H129 Au3 N3 P'
_chemical_formula_weight 1766.74
_space_group_IT_number 155
_symmetry_cell_setting hexagonal
_symmetry_space_group_name_Hall 'R 3 2"'
_symmetry_space_group_name_H-M 'R 3 2 :H'
_atom_sites_solution_hydrogens geom
_atom_sites_solution_primary direct
_atom_sites_solution_secondary difmap
_audit_creation_method SHELXL-97
_audit_update_record
;
2015-05-31 deposited with the CCDC.
2016-01-04 downloaded from the CCDC.
;
_cell_angle_alpha 90.00
_cell_angle_beta 90.00
_cell_angle_gamma 120.00
_cell_formula_units_Z 6
_cell_length_a 23.2392(6)
_cell_length_b 23.2392(6)
_cell_length_c 27.9791(10)
_cell_measurement_reflns_used 9971
_cell_measurement_temperature 100(2)
_cell_measurement_theta_max 23.10
_cell_measurement_theta_min 2.49
_cell_volume 13086.0(7)
_computing_cell_refinement 'Bruker SAINT'
_computing_data_collection 'Bruker APEX2'
_computing_data_reduction 'Bruker SAINT'
_computing_molecular_graphics 'Bruker SHELXTL'
_computing_publication_material 'Bruker SHELXTL'
_computing_structure_refinement 'SHELXL-97 (Sheldrick, 2008)'
_computing_structure_solution 'SHELXS-97 (Sheldrick, 2008)'
_diffrn_ambient_temperature 100(2)
_diffrn_measured_fraction_theta_full 0.997
_diffrn_measured_fraction_theta_max 0.997
_diffrn_measurement_device_type 'Bruker APEX-II CCD'
_diffrn_measurement_method '\f and \w scans'
_diffrn_radiation_monochromator graphite
_diffrn_radiation_source 'fine-focus sealed tube'
_diffrn_radiation_type MoK\a
_diffrn_radiation_wavelength 0.71073
_diffrn_reflns_av_R_equivalents 0.0708
_diffrn_reflns_av_sigmaI/netI 0.0501
_diffrn_reflns_limit_h_max 28
_diffrn_reflns_limit_h_min -28
_diffrn_reflns_limit_k_max 28
_diffrn_reflns_limit_k_min -27
_diffrn_reflns_limit_l_max 33
_diffrn_reflns_limit_l_min -27
_diffrn_reflns_number 52926
_diffrn_reflns_theta_full 25.42
_diffrn_reflns_theta_max 25.42
_diffrn_reflns_theta_min 2.18
_exptl_absorpt_coefficient_mu 5.089
_exptl_absorpt_correction_T_max 0.2590
_exptl_absorpt_correction_T_min 0.2173
_exptl_absorpt_correction_type multi-scan
_exptl_absorpt_process_details sadabs
_exptl_crystal_colour colourless
_exptl_crystal_density_diffrn 1.345
_exptl_crystal_density_method 'not measured'
_exptl_crystal_description block
_exptl_crystal_F_000 5328
_exptl_crystal_size_max 0.13
_exptl_crystal_size_mid 0.11
_exptl_crystal_size_min 0.09
_platon_squeeze_details
;PROBLEM: VERY LARGE Solvent Accessible VOID(S) in Structure   ! 
RESPONSE: During the 
refinement of the structure, electron density peaks were located 
that were believed to be highly disordered 
solvent molecules (possibly pentane). Attempts 
made to model the solvent molecule were not successful. 
The SQUEEZE option in PLATON (Spek, 2009) indicated there was a 
large solvent cavity 921.1 Ang^3. In the final cycles of refinement, 
this contribution (325) to the 
electron density was removed from the observed data. The 
density, the F(000) value, the molecular weight and the formula are 
given without taking into account the results obtained with the 
SQUEEZE option PLATON (Spek, 2009). Similar treatments of disordered 
solvent molecules were carried out by St\"ahler et al. (2001), 
Cox et al. (2003), Mohamed et al. (2003) and Athimoolam et al. (2005). 
References: 
  
Spek, A. L. (2009). Acta Cryst. D65, 148--155.
  
Athimoolam, S., Kumar, J., Ramakrishnan, V. & Rajaram, R.K. (2005). 
Acta Cryst. E61, m2014-m2017. 
  
Cox, J.P., Kumarasammy, Y., Nahar, L., Sarkar D.S. & Shoeb, M. 
(2003). Acta Cryst. E59, o975-o977. 
  
Mohamed, A.A., Krause Bauer, A.J., Bruce, E.A. & Bruce M.R.M. 
(2003). Acta Cryst. C59, m84-m86. 
  
Stahler, R., Nather, C. & Bensch, W. (2001). Acta Cryst. 
C57, 26-27.
;
_refine_diff_density_max 1.233
_refine_diff_density_min -0.561
_refine_diff_density_rms 0.128
_refine_ls_abs_structure_details 'Flack H D (1983), Acta Cryst. A39, 876-881'
_refine_ls_abs_structure_Flack 0.028(12)
_refine_ls_extinction_method none
_refine_ls_goodness_of_fit_ref 1.027
_refine_ls_hydrogen_treatment constr
_refine_ls_matrix_type full
_refine_ls_number_parameters 274
_refine_ls_number_reflns 5380
_refine_ls_number_restraints 0
_refine_ls_restrained_S_all 1.027
_refine_ls_R_factor_all 0.0477
_refine_ls_R_factor_gt 0.0384
_refine_ls_shift/su_max 0.001
_refine_ls_shift/su_mean 0.000
_refine_ls_structure_factor_coef Fsqd
_refine_ls_weighting_details 'calc w=1/[\s^2^(Fo^2^)+(0.0554P)^2^+0.0000P] where P=(Fo^2^+2Fc^2^)/3'
_refine_ls_weighting_scheme calc
_refine_ls_wR_factor_gt 0.0868
_refine_ls_wR_factor_ref 0.0899
_reflns_number_gt 4659
_reflns_number_total 5380
_reflns_threshold_expression >2sigma(I)
_cod_data_source_file c5sc04504e2.cif
_cod_data_source_block compound5
_cod_depositor_comments
;
The following automatic conversions were performed:

'_symmetry_cell_setting' value 'Hexagonal' changed to 'hexagonal'
according to
/usr/data/users/saulius/crontab/automatic-downloads/rss-feeds/RSC/lib/dictionaries/cif_core.dic
dictionary named 'cif_core.dic' version 2.4.2 from 2011-04-26.

Automatic conversion script
Id: cif_fix_values 4268 2015-11-12 08:31:59Z antanas 

 Adding full bibliography for 1541885--1541894.cif.

2019-05-07
Z value and formula fixed to values more according to usual
chemical conventions.                 miguel
;
_cod_original_formula_sum 'C40.50 H64.50 Au1.50 N1.50 P0.50'
_cod_original_formula_weight 883.37
_cod_original_formula_units_Z 12
_cod_original_sg_symbol_H-M R32
_cod_database_code 1541888
_platon_squeeze_void_probe_radius 1.20

loop_
_symmetry_equiv_pos_as_xyz
'x, y, z'
'-y, x-y, z'
'-x+y, -x, z'
'y, x, -z'
'x-y, -y, -z'
'-x, -x+y, -z'
'x+2/3, y+1/3, z+1/3'
'-y+2/3, x-y+1/3, z+1/3'
'-x+y+2/3, -x+1/3, z+1/3'
'y+2/3, x+1/3, -z+1/3'
'x-y+2/3, -y+1/3, -z+1/3'
'-x+2/3, -x+y+1/3, -z+1/3'
'x+1/3, y+2/3, z+2/3'
'-y+1/3, x-y+2/3, z+2/3'
'-x+y+1/3, -x+2/3, z+2/3'
'y+1/3, x+2/3, -z+2/3'
'x-y+1/3, -y+2/3, -z+2/3'
'-x+1/3, -x+y+2/3, -z+2/3'

loop_
_atom_site_label
_atom_site_type_symbol
_atom_site_fract_x
_atom_site_fract_y
_atom_site_fract_z
_atom_site_U_iso_or_equiv
_atom_site_adp_type
_atom_site_occupancy
_atom_site_symmetry_multiplicity
_atom_site_calc_flag
_atom_site_refinement_flags
Au01 Au 0.555355(14) 0.291200(14) 0.507336(11) 0.02823(10) Uani 1 1 d .
P002 P 0.6667 0.3333 0.48879(13) 0.0271(8) Uani 1 3 d S
N003 N 0.4253(3) 0.2376(3) 0.5572(3) 0.0344(17) Uani 1 1 d .
C004 C 0.5199(6) 0.3457(5) 0.6253(4) 0.063(3) Uani 1 1 d .
H004 H 0.5022 0.3514 0.5949 0.075 Uiso 1 1 calc R
C005 C 0.4883(5) 0.2711(5) 0.6349(4) 0.052(3) Uani 1 1 d .
C006 C 0.4418(4) 0.3497(4) 0.4759(4) 0.039(2) Uani 1 1 d .
H00A H 0.4060 0.3551 0.4631 0.047 Uiso 1 1 calc R
H00B H 0.4519 0.3695 0.5075 0.047 Uiso 1 1 calc R
C007 C 0.4504(5) 0.2214(4) 0.6001(3) 0.041(2) Uani 1 1 d .
C008 C 0.4342(4) 0.1531(4) 0.6064(4) 0.045(3) Uani 1 1 d .
C00A C 0.4509(4) 0.1372(5) 0.6504(4) 0.050(3) Uani 1 1 d .
H00C H 0.4413 0.0939 0.6564 0.060 Uiso 1 1 calc R
C00B C 0.5007(4) 0.3881(4) 0.4456(3) 0.034(2) Uani 1 1 d .
H00D H 0.5390 0.3889 0.4609 0.040 Uiso 1 1 calc R
C00C C 0.5149(5) 0.4603(5) 0.4407(4) 0.050(2) Uani 1 1 d .
H00E H 0.4799 0.4607 0.4228 0.075 Uiso 1 1 calc R
H00F H 0.5564 0.4866 0.4244 0.075 Uiso 1 1 calc R
H00G H 0.5172 0.4786 0.4719 0.075 Uiso 1 1 calc R
C00D C 0.4149(3) 0.2727(4) 0.4818(3) 0.0308(19) Uani 1 1 d .
C00E C 0.5024(5) 0.2497(5) 0.6776(3) 0.054(3) Uani 1 1 d .
H00H H 0.5267 0.2805 0.7013 0.065 Uiso 1 1 calc R
C00F C 0.4813(5) 0.1850(6) 0.6846(3) 0.054(3) Uani 1 1 d .
H00I H 0.4877 0.1719 0.7147 0.065 Uiso 1 1 calc R
C00G C 0.4581(4) 0.2623(3) 0.5181(3) 0.0262(17) Uani 1 1 d .
C00H C 0.4096(5) 0.2428(4) 0.4321(4) 0.053(3) Uani 1 1 d .
H00J H 0.3747 0.2472 0.4158 0.064 Uiso 1 1 calc R
C00I C 0.5950(5) 0.3734(5) 0.6191(4) 0.062(3) Uani 1 1 d .
H00K H 0.6148 0.3759 0.6497 0.093 Uiso 1 1 calc R
H00L H 0.6148 0.4170 0.6052 0.093 Uiso 1 1 calc R
H00M H 0.6022 0.3446 0.5984 0.093 Uiso 1 1 calc R
C00J C 0.3581(7) 0.2836(7) 0.5925(5) 0.090(5) Uani 1 1 d .
H00N H 0.3788 0.2845 0.6224 0.135 Uiso 1 1 calc R
H00O H 0.3134 0.2741 0.5981 0.135 Uiso 1 1 calc R
H00P H 0.3828 0.3260 0.5770 0.135 Uiso 1 1 calc R
C00K C 0.3569(5) 0.2305(5) 0.5609(5) 0.065(4) Uani 1 1 d .
C00L C 0.4902(6) 0.3557(5) 0.3971(3) 0.046(2) Uani 1 1 d .
H00Q H 0.5307 0.3790 0.3785 0.055 Uiso 1 1 calc R
H00R H 0.4552 0.3585 0.3803 0.055 Uiso 1 1 calc R
C00M C 0.3052(5) 0.1612(6) 0.5787(5) 0.082(4) Uani 1 1 d .
H00S H 0.3043 0.1281 0.5578 0.124 Uiso 1 1 calc R
H00T H 0.2621 0.1575 0.5792 0.124 Uiso 1 1 calc R
H00U H 0.3167 0.1547 0.6104 0.124 Uiso 1 1 calc R
C00N C 0.4610(5) 0.0928(4) 0.5475(4) 0.055(3) Uani 1 1 d .
H00V H 0.4977 0.1342 0.5369 0.082 Uiso 1 1 calc R
H00W H 0.4442 0.0622 0.5212 0.082 Uiso 1 1 calc R
H00X H 0.4756 0.0746 0.5724 0.082 Uiso 1 1 calc R
C00O C 0.3496(5) 0.0359(4) 0.5807(5) 0.068(3) Uani 1 1 d .
H00Y H 0.3656 0.0069 0.5907 0.102 Uiso 1 1 calc R
H H 0.3200 0.0163 0.5541 0.102 Uiso 1 1 calc R
HA H 0.3263 0.0422 0.6066 0.102 Uiso 1 1 calc R
C00P C 0.3447(4) 0.2383(6) 0.5074(4) 0.060(3) Uani 1 1 d .
H00Z H 0.3242 0.2656 0.5041 0.072 Uiso 1 1 calc R
HB H 0.3155 0.1952 0.4932 0.072 Uiso 1 1 calc R
C00Q C 0.4713(5) 0.2832(5) 0.4023(3) 0.048(2) Uani 1 1 d .
H00 H 0.4643 0.2634 0.3708 0.057 Uiso 1 1 calc R
HC H 0.5081 0.2811 0.4169 0.057 Uiso 1 1 calc R
C00S C 0.3863(5) 0.1692(4) 0.4304(4) 0.059(3) Uani 1 1 d .
H0AA H 0.3611 0.1498 0.4598 0.070 Uiso 1 1 calc R
C00T C 0.5025(10) 0.3795(7) 0.6635(4) 0.113(6) Uani 1 1 d .
H1AA H 0.4555 0.3628 0.6633 0.169 Uiso 1 1 calc R
HD H 0.5256 0.4265 0.6577 0.169 Uiso 1 1 calc R
HE H 0.5155 0.3709 0.6941 0.169 Uiso 1 1 calc R
C00U C 0.4415(5) 0.1518(5) 0.4291(4) 0.062(3) Uani 1 1 d .
H2AA H 0.4664 0.1683 0.4000 0.094 Uiso 1 1 calc R
HF H 0.4224 0.1044 0.4305 0.094 Uiso 1 1 calc R
HG H 0.4705 0.1718 0.4560 0.094 Uiso 1 1 calc R
C3 C 0.4090(4) 0.1038(4) 0.5656(3) 0.038(2) Uani 1 1 d .
H3 H 0.3944 0.1220 0.5397 0.046 Uiso 1 1 calc R
C1 C 0.3389(6) 0.1347(6) 0.3892(5) 0.094(5) Uani 1 1 d .
H1A H 0.3044 0.1460 0.3895 0.141 Uiso 1 1 calc R
H1B H 0.3196 0.0875 0.3924 0.141 Uiso 1 1 calc R
H1C H 0.3628 0.1489 0.3595 0.141 Uiso 1 1 calc R

loop_
_atom_site_aniso_label
_atom_site_aniso_U_11
_atom_site_aniso_U_22
_atom_site_aniso_U_33
_atom_site_aniso_U_23
_atom_site_aniso_U_13
_atom_site_aniso_U_12
Au01 0.02485(16) 0.02422(16) 0.03670(17) 0.00262(14) -0.00006(15) 0.01307(14)
P002 0.0208(11) 0.0208(11) 0.040(2) 0.000 0.000 0.0104(5)
N003 0.031(4) 0.020(3) 0.061(5) 0.012(3) 0.018(3) 0.020(3)
C004 0.101(9) 0.054(6) 0.047(6) -0.005(5) 0.007(6) 0.050(7)
C005 0.055(6) 0.048(6) 0.045(6) 0.005(5) 0.021(5) 0.021(5)
C006 0.027(4) 0.028(4) 0.068(7) 0.015(4) 0.016(4) 0.017(4)
C007 0.042(6) 0.036(5) 0.054(6) 0.024(4) 0.026(5) 0.026(4)
C008 0.036(5) 0.034(5) 0.074(7) 0.027(5) 0.028(5) 0.024(4)
C00A 0.050(5) 0.039(6) 0.069(7) 0.039(6) 0.034(5) 0.029(5)
C00B 0.036(4) 0.025(4) 0.045(5) 0.005(4) 0.003(4) 0.019(4)
C00C 0.051(6) 0.034(5) 0.072(7) 0.013(5) 0.011(5) 0.027(4)
C00D 0.019(4) 0.023(4) 0.051(6) 0.013(4) 0.006(4) 0.012(3)
C00E 0.069(8) 0.060(7) 0.035(5) 0.010(5) 0.014(5) 0.033(6)
C00F 0.065(7) 0.067(7) 0.032(6) 0.022(5) 0.029(5) 0.035(6)
C00G 0.023(4) 0.019(3) 0.041(5) 0.002(3) 0.005(4) 0.014(3)
C00H 0.043(6) 0.034(5) 0.081(8) 0.012(5) -0.026(5) 0.019(4)
C00I 0.066(7) 0.038(5) 0.055(6) -0.006(5) -0.008(6) 0.007(5)
C00J 0.123(11) 0.100(10) 0.106(11) 0.048(9) 0.070(9) 0.100(9)
C00K 0.032(5) 0.058(6) 0.113(10) 0.051(7) 0.028(6) 0.027(5)
C00L 0.060(6) 0.049(6) 0.038(5) 0.004(5) 0.006(5) 0.035(5)
C00M 0.035(6) 0.070(8) 0.149(12) 0.061(8) 0.045(7) 0.031(6)
C00N 0.060(7) 0.029(5) 0.083(7) 0.002(5) -0.004(6) 0.029(5)
C00O 0.063(7) 0.032(5) 0.103(9) 0.034(6) 0.016(7) 0.020(5)
C00P 0.031(5) 0.065(7) 0.092(9) 0.025(6) 0.019(5) 0.029(5)
C00Q 0.067(7) 0.052(6) 0.032(6) 0.004(4) -0.006(5) 0.036(5)
C00S 0.056(6) 0.026(5) 0.091(8) -0.015(5) -0.049(6) 0.017(5)
C00T 0.21(2) 0.069(9) 0.079(9) 0.003(7) 0.052(10) 0.081(11)
C00U 0.074(7) 0.031(5) 0.084(8) -0.022(5) -0.030(6) 0.027(5)
C3 0.029(4) 0.023(4) 0.065(6) 0.010(4) 0.003(4) 0.015(4)
C1 0.099(10) 0.054(7) 0.138(13) -0.030(8) -0.078(9) 0.044(7)

loop_
_atom_type_symbol
_atom_type_description
_atom_type_scat_dispersion_real
_atom_type_scat_dispersion_imag
_atom_type_scat_source
C C 0.0033 0.0016 'International Tables Vol C Tables 4.2.6.8 and 6.1.1.4'
H H 0.0000 0.0000 'International Tables Vol C Tables 4.2.6.8 and 6.1.1.4'
N N 0.0061 0.0033 'International Tables Vol C Tables 4.2.6.8 and 6.1.1.4'
P P 0.1023 0.0942 'International Tables Vol C Tables 4.2.6.8 and 6.1.1.4'
Au Au -2.0133 8.8022 'International Tables Vol C Tables 4.2.6.8 and 6.1.1.4'

loop_
_geom_angle_atom_site_label_1
_geom_angle_atom_site_label_2
_geom_angle_atom_site_label_3
_geom_angle
_geom_angle_site_symmetry_1
_geom_angle_site_symmetry_3
C00G Au01 P002 173.3(2) . .
Au01 P002 Au01 115.15(7) 3_665 .
Au01 P002 Au01 115.15(7) 3_665 2_655
Au01 P002 Au01 115.15(7) . 2_655
C00G N003 C007 125.8(7) . .
C00G N003 C00K 117.4(7) . .
C007 N003 C00K 116.5(7) . .
C00T C004 C005 111.5(9) . .
C00T C004 C00I 114.1(11) . .
C005 C004 C00I 107.1(8) . .
C00E C005 C007 117.1(9) . .
C00E C005 C004 119.3(10) . .
C007 C005 C004 123.2(9) . .
C00B C006 C00D 118.0(7) . .
C005 C007 C008 121.5(9) . .
C005 C007 N003 121.0(7) . .
C008 C007 N003 117.5(8) . .
C00A C008 C007 116.3(10) . .
C00A C008 C3 121.3(8) . .
C007 C008 C3 122.0(9) . .
C00F C00A C008 120.2(9) . .
C006 C00B C00L 110.1(8) . .
C006 C00B C00C 109.9(7) . .
C00L C00B C00C 110.9(7) . .
C00H C00D C00G 116.3(6) . .
C00H C00D C006 108.4(7) . .
C00G C00D C006 109.2(7) . .
C00H C00D C00P 110.6(8) . .
C00G C00D C00P 102.2(6) . .
C006 C00D C00P 110.0(7) . .
C00F C00E C005 120.4(10) . .
C00E C00F C00A 123.9(9) . .
N003 C00G C00D 110.2(6) . .
N003 C00G Au01 125.8(6) . .
C00D C00G Au01 123.8(5) . .
C00Q C00H C00S 112.1(9) . .
C00Q C00H C00D 112.4(8) . .
C00S C00H C00D 116.3(8) . .
C00J C00K N003 111.2(10) . .
C00J C00K C00M 110.6(10) . .
N003 C00K C00M 111.4(8) . .
C00J C00K C00P 113.6(9) . .
N003 C00K C00P 99.5(8) . .
C00M C00K C00P 110.1(11) . .
C00B C00L C00Q 110.6(7) . .
C00K C00P C00D 107.0(7) . .
C00H C00Q C00L 113.5(8) . .
C00H C00S C1 112.0(8) . .
C00H C00S C00U 115.3(8) . .
C1 C00S C00U 109.1(9) . .
C00N C3 C008 110.9(8) . .
C00N C3 C00O 108.2(7) . .
C008 C3 C00O 112.2(8) . .

loop_
_geom_bond_atom_site_label_1
_geom_bond_atom_site_label_2
_geom_bond_distance
_geom_bond_site_symmetry_2
Au01 C00G 2.033(7) .
Au01 P002 2.3209(9) .
P002 Au01 2.3209(9) 3_665
P002 Au01 2.3210(9) 2_655
N003 C00G 1.291(9) .
N003 C007 1.465(11) .
N003 C00K 1.517(11) .
C004 C00T 1.496(14) .
C004 C005 1.532(14) .
C004 C00I 1.539(16) .
C005 C00E 1.393(14) .
C005 C007 1.428(13) .
C006 C00B 1.471(11) .
C006 C00D 1.582(10) .
C007 C008 1.448(11) .
C008 C00A 1.395(13) .
C008 C3 1.511(13) .
C00A C00F 1.367(14) .
C00B C00L 1.512(12) .
C00B C00C 1.545(11) .
C00D C00H 1.530(13) .
C00D C00G 1.531(10) .
C00D C00P 1.585(11) .
C00E C00F 1.343(15) .
C00H C00Q 1.512(14) .
C00H C00S 1.515(12) .
C00J C00K 1.507(17) .
C00K C00M 1.534(13) .
C00K C00P 1.551(16) .
C00L C00Q 1.521(13) .
C00N C3 1.447(13) .
C00O C3 1.549(12) .
C00S C1 1.517(14) .
C00S C00U 1.526(14) .

loop_
_geom_torsion_atom_site_label_1
_geom_torsion_atom_site_label_2
_geom_torsion_atom_site_label_3
_geom_torsion_atom_site_label_4
_geom_torsion
_geom_torsion_site_symmetry_4
C00G Au01 P002 Au01 61.2(19) 3_665
C00G Au01 P002 Au01 -161.1(19) 2_655
C00T C004 C005 C00E -57.9(15) .
C00I C004 C005 C00E 67.5(11) .
C00T C004 C005 C007 129.2(12) .
C00I C004 C005 C007 -105.3(11) .
C00E C005 C007 C008 -7.2(13) .
C004 C005 C007 C008 165.8(9) .
C00E C005 C007 N003 171.5(8) .
C004 C005 C007 N003 -15.5(14) .
C00G N003 C007 C005 84.1(10) .
C00K N003 C007 C005 -90.0(10) .
C00G N003 C007 C008 -97.2(9) .
C00K N003 C007 C008 88.7(10) .
C005 C007 C008 C00A 7.1(12) .
N003 C007 C008 C00A -171.6(7) .
C005 C007 C008 C3 -165.1(8) .
N003 C007 C008 C3 16.2(12) .
C007 C008 C00A C00F -0.5(12) .
C3 C008 C00A C00F 171.8(8) .
C00D C006 C00B C00L 52.3(10) .
C00D C006 C00B C00C 174.7(8) .
C00B C006 C00D C00H -48.6(10) .
C00B C006 C00D C00G 79.0(10) .
C00B C006 C00D C00P -169.6(8) .
C007 C005 C00E C00F 0.5(14) .
C004 C005 C00E C00F -172.8(10) .
C005 C00E C00F C00A 6.4(16) .
C008 C00A C00F C00E -6.3(15) .
C007 N003 C00G C00D -179.5(7) .
C00K N003 C00G C00D -5.5(10) .
C007 N003 C00G Au01 -4.5(10) .
C00K N003 C00G Au01 169.5(7) .
C00H C00D C00G N003 -128.0(7) .
C006 C00D C00G N003 109.0(7) .
C00P C00D C00G N003 -7.4(8) .
C00H C00D C00G Au01 56.9(8) .
C006 C00D C00G Au01 -66.1(8) .
C00P C00D C00G Au01 177.4(6) .
P002 Au01 C00G N003 -149.8(16) .
P002 Au01 C00G C00D 25(2) .
C00G C00D C00H C00Q -76.2(8) .
C006 C00D C00H C00Q 47.2(9) .
C00P C00D C00H C00Q 167.9(7) .
C00G C00D C00H C00S 55.0(10) .
C006 C00D C00H C00S 178.3(7) .
C00P C00D C00H C00S -61.0(10) .
C00G N003 C00K C00J -104.1(10) .
C007 N003 C00K C00J 70.5(9) .
C00G N003 C00K C00M 132.0(10) .
C007 N003 C00K C00M -53.4(13) .
C00G N003 C00K C00P 15.9(10) .
C007 N003 C00K C00P -169.6(7) .
C006 C00B C00L C00Q -54.1(10) .
C00C C00B C00L C00Q -175.9(8) .
C00J C00K C00P C00D 99.5(10) .
N003 C00K C00P C00D -18.8(10) .
C00M C00K C00P C00D -135.9(9) .
C00H C00D C00P C00K 141.2(8) .
C00G C00D C00P C00K 16.8(10) .
C006 C00D C00P C00K -99.0(9) .
C00S C00H C00Q C00L 171.4(8) .
C00D C00H C00Q C00L -55.4(10) .
C00B C00L C00Q C00H 57.7(11) .
C00Q C00H C00S C1 -88.8(11) .
C00D C00H C00S C1 139.9(10) .
C00Q C00H C00S C00U 36.7(12) .
C00D C00H C00S C00U -94.6(12) .
C00A C008 C3 C00N -68.6(10) .
C007 C008 C3 C00N 103.2(9) .
C00A C008 C3 C00O 52.4(11) .
C007 C008 C3 C00O -135.7(8) .

loop_
_platon_squeeze_void_nr
_platon_squeeze_void_average_x
_platon_squeeze_void_average_y
_platon_squeeze_void_average_z
_platon_squeeze_void_volume
_platon_squeeze_void_count_electrons
_platon_squeeze_void_content
1 0.000 0.000 0.000 162 33 ' '
2 0.000 0.254 0.000 14 3 ' '
3 0.000 0.000 0.500 578 206 ' '
4 0.079 0.413 0.667 13 3 ' '
5 0.333 0.667 0.167 576 205 ' '
6 0.333 0.667 0.667 159 33 ' '
7 0.254 1.000 1.000 14 3 ' '
8 0.333 0.921 0.667 13 2 ' '
9 0.412 0.079 0.333 13 2 ' '
10 0.667 0.333 0.833 577 205 ' '
11 0.667 0.333 0.333 159 33 ' '
12 0.587 0.667 0.667 13 2 ' '
13 0.667 0.587 0.333 13 2 ' '
14 0.746 0.746 0.000 14 3 ' '
15 0.921 0.333 0.333 13 2 ' '
